data_4020339
loop_
_publ_author_name
'Tory N. Cayzer'
'Michael N. Paddon-Row'
'Damian Moran'
'Alan D. Payne'
'Michael S. Sherburn'
'Peter Turner'

_publ_section_title
;
 Intramolecular Diels-Alder Reactions of
 Ester Linked 1,3,8-Nonatrienes
;
_journal_name_full 'Journal of Organic Chemistry'
_journal_page_first 5561
_journal_page_last 5570
_journal_paper_doi 10.1021/jo0505829
_journal_volume 70
_journal_year 2005
_chemical_formula_sum 'C13 H18 O4'
_chemical_formula_weight 238.27
_space_group_IT_number 14
_symmetry_cell_setting monoclinic
_symmetry_space_group_name_Hall '-P 2yn'
_symmetry_space_group_name_H-M 'P 1 21/n 1'
_cell_angle_alpha 90.00
_cell_angle_beta 98.844(7)
_cell_angle_gamma 90.00
_cell_formula_units_Z 4
_cell_length_a 12.481(5)
_cell_length_b 7.817(3)
_cell_length_c 12.573(5)
_cell_measurement_temperature 150(2)
_cell_volume 1212.1(9)
_diffrn_ambient_temperature 150(2)
_exptl_crystal_density_diffrn 1.306
_cod_original_sg_symbol_H-M 'P 21/n'
_cod_database_code 4020339

loop_
_symmetry_equiv_pos_as_xyz
'x, y, z'
'-x+1/2, y+1/2, -z+1/2'
'-x, -y, -z'
'x-1/2, -y-1/2, z-1/2'

loop_
_atom_site_label
_atom_site_type_symbol
_atom_site_fract_x
_atom_site_fract_y
_atom_site_fract_z
_atom_site_U_iso_or_equiv
_atom_site_adp_type
_atom_site_occupancy
_atom_site_symmetry_multiplicity
_atom_site_calc_flag
_atom_site_refinement_flags
_atom_site_disorder_assembly
_atom_site_disorder_group
O1 O 0.17455(6) 0.44557(9) 0.01737(6) 0.0311(2) Uani 1 1 d . . .
O2 O 0.25018(6) 0.65280(8) 0.12679(6) 0.02904(19) Uani 1 1 d . . .
O3 O 0.49786(6) 0.53977(8) 0.36847(5) 0.02556(18) Uani 1 1 d . . .
O4 O 0.50399(6) 0.62028(8) 0.19779(6) 0.02979(19) Uani 1 1 d . . .
C1 C 0.25422(8) 0.50878(12) 0.09467(7) 0.0231(2) Uani 1 1 d . . .
C2 C 0.33653(7) 0.36900(11) 0.12378(7) 0.0201(2) Uani 1 1 d . . .
H2 H 0.3852 0.3671 0.0676 0.024 Uiso 1 1 calc R . .
C3 C 0.40743(7) 0.36163(11) 0.23307(7) 0.0194(2) Uani 1 1 d . . .
H3 H 0.3584 0.3486 0.2884 0.023 Uiso 1 1 calc R . .
C4 C 0.48121(7) 0.19766(11) 0.23911(7) 0.0213(2) Uani 1 1 d . . .
H4 H 0.4934 0.1625 0.3165 0.026 Uiso 1 1 calc R . .
C5 C 0.42418(8) 0.04810(12) 0.17795(8) 0.0262(2) Uani 1 1 d . . .
H5 H 0.4612 -0.0585 0.1838 0.031 Uiso 1 1 calc R . .
C6 C 0.32734(9) 0.05182(12) 0.11685(8) 0.0271(2) Uani 1 1 d . . .
H6 H 0.2992 -0.0483 0.0798 0.033 Uiso 1 1 calc R . .
C7 C 0.26289(8) 0.21283(11) 0.10643(8) 0.0238(2) Uani 1 1 d . . .
H7 H 0.2153 0.2128 0.1635 0.029 Uiso 1 1 calc R . .
C8 C 0.19435(8) 0.26371(13) 0.00115(8) 0.0309(2) Uani 1 1 d . . .
H8A H 0.2340 0.2457 -0.0603 0.037 Uiso 1 1 calc R . .
H8B H 0.1256 0.1984 -0.0113 0.037 Uiso 1 1 calc R . .
C9 C 0.47402(7) 0.52182(11) 0.26051(8) 0.0213(2) Uani 1 1 d . . .
C10 C 0.59630(8) 0.22536(12) 0.20830(8) 0.0250(2) Uani 1 1 d . . .
H10 H 0.6313 0.3202 0.2545 0.030 Uiso 1 1 calc R . .
C11 C 0.56218(9) 0.68803(14) 0.40583(9) 0.0333(3) Uani 1 1 d . . .
H11A H 0.6270 0.6918 0.3707 0.050 Uiso 1 1 calc R . .
H11B H 0.5839 0.6808 0.4840 0.050 Uiso 1 1 calc R . .
H11C H 0.5192 0.7919 0.3881 0.050 Uiso 1 1 calc R . .
C12 C 0.59610(9) 0.27779(14) 0.09110(8) 0.0323(3) Uani 1 1 d . . .
H12A H 0.6708 0.2808 0.0759 0.048 Uiso 1 1 calc R . .
H12B H 0.5634 0.3914 0.0789 0.048 Uiso 1 1 calc R . .
H12C H 0.5540 0.1947 0.0434 0.048 Uiso 1 1 calc R . .
C13 C 0.66636(9) 0.06581(13) 0.23424(9) 0.0341(3) Uani 1 1 d . . .
H13A H 0.6424 -0.0238 0.1814 0.051 Uiso 1 1 calc R . .
H13B H 0.6592 0.0249 0.3065 0.051 Uiso 1 1 calc R . .
H13C H 0.7424 0.0941 0.2314 0.051 Uiso 1 1 calc R . .

loop_
_atom_site_aniso_label
_atom_site_aniso_U_11
_atom_site_aniso_U_22
_atom_site_aniso_U_33
_atom_site_aniso_U_23
_atom_site_aniso_U_13
_atom_site_aniso_U_12
O1 0.0302(4) 0.0297(4) 0.0306(4) -0.0005(3) -0.0037(3) 0.0053(3)
O2 0.0353(4) 0.0212(3) 0.0315(4) 0.0008(3) 0.0077(3) 0.0063(3)
O3 0.0282(4) 0.0238(3) 0.0238(4) -0.0031(3) 0.0010(3) -0.0056(3)
O4 0.0373(4) 0.0217(4) 0.0309(4) 0.0025(3) 0.0068(3) -0.0072(3)
C1 0.0252(5) 0.0238(5) 0.0211(5) 0.0022(3) 0.0060(4) 0.0015(4)
C2 0.0226(5) 0.0165(4) 0.0212(4) -0.0007(3) 0.0037(4) 0.0003(3)
C3 0.0219(4) 0.0159(4) 0.0207(4) 0.0000(3) 0.0043(3) -0.0011(3)
C4 0.0251(5) 0.0172(4) 0.0218(4) 0.0028(3) 0.0041(4) 0.0012(3)
C5 0.0342(6) 0.0146(4) 0.0302(5) 0.0011(3) 0.0066(4) 0.0020(4)
C6 0.0358(6) 0.0169(5) 0.0287(5) -0.0031(4) 0.0046(4) -0.0046(4)
C7 0.0251(5) 0.0212(5) 0.0246(5) -0.0017(4) 0.0020(4) -0.0032(4)
C8 0.0319(5) 0.0279(5) 0.0304(5) -0.0042(4) -0.0031(4) -0.0007(4)
C9 0.0203(4) 0.0186(4) 0.0251(5) -0.0016(3) 0.0036(4) 0.0016(3)
C10 0.0239(5) 0.0241(5) 0.0275(5) 0.0027(4) 0.0056(4) 0.0032(4)
C11 0.0322(6) 0.0326(6) 0.0341(6) -0.0099(4) 0.0017(4) -0.0122(4)
C12 0.0309(5) 0.0370(6) 0.0313(6) 0.0064(4) 0.0121(4) 0.0053(4)
C13 0.0316(6) 0.0325(6) 0.0388(6) 0.0050(5) 0.0073(5) 0.0102(4)

loop_
_geom_bond_atom_site_label_1
_geom_bond_atom_site_label_2
_geom_bond_distance
_geom_bond_site_symmetry_2
_geom_bond_publ_flag
O1 C1 1.3713(12) . ?
O1 C8 1.4627(14) . ?
O2 C1 1.1998(12) . ?
O3 C9 1.3514(13) . ?
O3 C11 1.4465(12) . ?
O4 C9 1.2020(12) . ?
C1 C2 1.5059(13) . ?
C2 C3 1.5167(14) . ?
C2 C7 1.5235(13) . ?
C2 H2 1.0000 . ?
C3 C9 1.5132(13) . ?
C3 C4 1.5734(13) . ?
C3 H3 1.0000 . ?
C4 C5 1.5155(14) . ?
C4 C10 1.5593(14) . ?
C4 H4 1.0000 . ?
C5 C6 1.3290(15) . ?
C5 H5 0.9500 . ?
C6 C7 1.4887(14) . ?
C6 H6 0.9500 . ?
C7 C8 1.5145(14) . ?
C7 H7 1.0000 . ?
C8 H8A 0.9900 . ?
C8 H8B 0.9900 . ?
C10 C12 1.5292(15) . ?
C10 C13 1.5293(14) . ?
C10 H10 1.0000 . ?
C11 H11A 0.9800 . ?
C11 H11B 0.9800 . ?
C11 H11C 0.9800 . ?
C12 H12A 0.9800 . ?
C12 H12B 0.9800 . ?
C12 H12C 0.9800 . ?
C13 H13A 0.9800 . ?
C13 H13B 0.9800 . ?
C13 H13C 0.9800 . ?
